data_4114230
loop_
_publ_author_name
'Carl E. Wagner'
'Jang-Seob Kim'
'Kenneth J. Shea'

_publ_section_title
;
 The Polyhomologation of 1-Boraadamantane: Mapping the Migration Pathways
 of a Propagating Macrotricyclic Trialkylborane
;
_journal_name_full 'Journal of the American Chemical Society'
_journal_page_first 12179
_journal_page_last 12195
_journal_paper_doi 10.1021/ja0361291
_journal_volume 125
_journal_year 2003
_chemical_formula_sum 'C13 H23 B O'
_chemical_formula_weight 206.12
_chemical_name_systematic
; 
 ? 
;
_space_group_IT_number 14
_symmetry_cell_setting monoclinic
_symmetry_space_group_name_Hall '-P 2ybc'
_symmetry_space_group_name_H-M 'P 1 21/c 1'
_atom_sites_solution_hydrogens difmap
_atom_sites_solution_primary direct
_atom_sites_solution_secondary difmap
_audit_creation_method SHELXTL
_cell_angle_alpha 90.00
_cell_angle_beta 102.4800(10)
_cell_angle_gamma 90.00
_cell_formula_units_Z 8
_cell_length_a 13.4244(7)
_cell_length_b 19.1277(10)
_cell_length_c 9.5488(5)
_cell_measurement_temperature 158(2)
_cell_volume 2394.0(2)
_computing_cell_refinement 'Bruker SMART/SAINT'
_computing_data_collection 'Bruker SMART'
_computing_data_reduction 'Bruker SHELXTL'
_computing_molecular_graphics 'Bruker SHELXTL'
_computing_publication_material 'Bruker SHELXTL'
_computing_structure_refinement 'Bruker SHELXTL'
_computing_structure_solution 'Bruker SHELXTL'
_diffrn_ambient_temperature 158(2)
_diffrn_measured_fraction_theta_full 0.982
_diffrn_measured_fraction_theta_max 0.982
_diffrn_measurement_device_type 'CCD area detector'
_diffrn_measurement_method 'phi and omega scans'
_diffrn_radiation_monochromator graphite
_diffrn_radiation_source 'sealed tube'
_diffrn_radiation_type MoK\a
_diffrn_radiation_wavelength 0.71073
_diffrn_reflns_av_R_equivalents 0.0647
_diffrn_reflns_av_sigmaI/netI 0.0589
_diffrn_reflns_limit_h_max 17
_diffrn_reflns_limit_h_min -17
_diffrn_reflns_limit_k_max 25
_diffrn_reflns_limit_k_min -25
_diffrn_reflns_limit_l_max 12
_diffrn_reflns_limit_l_min -12
_diffrn_reflns_number 25739
_diffrn_reflns_theta_full 28.29
_diffrn_reflns_theta_max 28.29
_diffrn_reflns_theta_min 1.55
_diffrn_standards_decay_% '< 1.0'
_exptl_absorpt_coefficient_mu 0.068
_exptl_absorpt_correction_T_max 0.9872
_exptl_absorpt_correction_T_min 0.9760
_exptl_absorpt_correction_type none
_exptl_crystal_colour colorless
_exptl_crystal_density_diffrn 1.144
_exptl_crystal_density_meas ?
_exptl_crystal_description rod
_exptl_crystal_F_000 912
_exptl_crystal_size_max 0.36
_exptl_crystal_size_mid 0.22
_exptl_crystal_size_min 0.19
_refine_diff_density_max 0.290
_refine_diff_density_min -0.205
_refine_diff_density_rms 0.046
_refine_ls_extinction_coef 0.0015(4)
_refine_ls_extinction_expression Fc^*^=kFc[1+0.001xFc^2^\l^3^/sin(2\q)]^-1/4^
_refine_ls_extinction_method SHELXTL
_refine_ls_goodness_of_fit_ref 1.000
_refine_ls_hydrogen_treatment refall
_refine_ls_matrix_type full
_refine_ls_number_parameters 456
_refine_ls_number_reflns 5838
_refine_ls_number_restraints 0
_refine_ls_restrained_S_all 1.000
_refine_ls_R_factor_all 0.1010
_refine_ls_R_factor_gt 0.0494
_refine_ls_shift/su_max 0.000
_refine_ls_shift/su_mean 0.000
_refine_ls_structure_factor_coef Fsqd
_refine_ls_weighting_details 'calc w=1/[\s^2^(Fo^2^)+(0.0423P)^2^+1.0689P] where P=(Fo^2^+2Fc^2^)/3'
_refine_ls_weighting_scheme calc
_refine_ls_wR_factor_gt 0.1005
_refine_ls_wR_factor_ref 0.1269
_reflns_number_gt 3662
_reflns_number_total 5838
_reflns_threshold_expression >2sigma(I)
_cod_data_source_file ja0361291si20030516_125805_1.cif
_cod_data_source_block 2
_cod_depositor_comments
;
The following automatic conversions were performed:

'_exptl_crystal_density_meas' value 'none' was changed to '?' - the
value is perceived as not measured.

Automatic conversion script
Id: cif_fix_values 3008 2015-01-20 13:52:24Z robertas 
;
_cod_database_code 4114230

loop_
_symmetry_equiv_pos_as_xyz
'x, y, z'
'-x, y+1/2, -z+1/2'
'-x, -y, -z'
'x, -y-1/2, z-1/2'

loop_
_atom_site_label
_atom_site_type_symbol
_atom_site_fract_x
_atom_site_fract_y
_atom_site_fract_z
_atom_site_U_iso_or_equiv
_atom_site_adp_type
_atom_site_occupancy
_atom_site_symmetry_multiplicity
_atom_site_calc_flag
O1 O 0.16389(8) 0.65229(6) 0.56464(12) 0.0229(3) Uani 1 1 d
B1 B 0.10248(14) 0.63306(10) 0.4017(2) 0.0201(4) Uani 1 1 d
C1 C -0.01454(13) 0.65615(9) 0.38662(19) 0.0239(4) Uani 1 1 d
C2 C 0.15388(14) 0.67808(9) 0.29328(19) 0.0258(4) Uani 1 1 d
C3 C 0.11016(14) 0.55059(9) 0.36985(19) 0.0230(4) Uani 1 1 d
C4 C -0.06934(13) 0.64101(9) 0.23015(19) 0.0247(4) Uani 1 1 d
C5 C -0.01971(14) 0.68254(10) 0.1260(2) 0.0273(4) Uani 1 1 d
C6 C 0.09242(14) 0.66160(10) 0.14049(19) 0.0275(4) Uani 1 1 d
C7 C 0.09796(15) 0.58284(10) 0.1109(2) 0.0309(4) Uani 1 1 d
C8 C 0.04975(14) 0.53977(9) 0.21439(19) 0.0275(4) Uani 1 1 d
C9 C -0.06153(14) 0.56258(9) 0.2002(2) 0.0285(4) Uani 1 1 d
C10 C 0.12880(14) 0.62140(10) 0.68720(19) 0.0252(4) Uani 1 1 d
C11 C 0.22485(15) 0.59683(12) 0.7882(2) 0.0350(5) Uani 1 1 d
C12 C 0.30704(15) 0.64435(11) 0.7549(2) 0.0318(4) Uani 1 1 d
C13 C 0.27615(13) 0.65159(12) 0.5949(2) 0.0305(4) Uani 1 1 d
H1A H -0.0220(14) 0.7063(11) 0.406(2) 0.034(5) Uiso 1 1 d
H1B H -0.0493(13) 0.6293(10) 0.4559(19) 0.029(5) Uiso 1 1 d
H2A H 0.2268(15) 0.6666(10) 0.2990(19) 0.032(5) Uiso 1 1 d
H2B H 0.1514(13) 0.7307(10) 0.3101(19) 0.028(5) Uiso 1 1 d
H3A H 0.1798(14) 0.5342(9) 0.3789(19) 0.027(5) Uiso 1 1 d
H3B H 0.0804(14) 0.5212(10) 0.436(2) 0.034(5) Uiso 1 1 d
H4 H -0.1423(14) 0.6522(9) 0.2107(19) 0.030(5) Uiso 1 1 d
H5A H -0.0584(14) 0.6751(10) 0.025(2) 0.031(5) Uiso 1 1 d
H5B H -0.0246(13) 0.7348(10) 0.1456(19) 0.029(5) Uiso 1 1 d
H6 H 0.1199(13) 0.6875(9) 0.0661(19) 0.024(5) Uiso 1 1 d
H7A H 0.0612(14) 0.5735(10) 0.007(2) 0.036(5) Uiso 1 1 d
H7B H 0.1702(15) 0.5676(10) 0.120(2) 0.035(5) Uiso 1 1 d
H8 H 0.0508(13) 0.4897(10) 0.1875(19) 0.029(5) Uiso 1 1 d
H9A H -0.0944(13) 0.5364(9) 0.2699(19) 0.026(5) Uiso 1 1 d
H9B H -0.1014(15) 0.5517(10) 0.102(2) 0.038(5) Uiso 1 1 d
H10A H 0.0780(14) 0.5818(9) 0.6488(19) 0.027(5) Uiso 1 1 d
H10B H 0.0946(14) 0.6597(10) 0.728(2) 0.032(5) Uiso 1 1 d
H11A H 0.2384(16) 0.5477(12) 0.769(2) 0.049(6) Uiso 1 1 d
H11B H 0.2184(16) 0.5997(11) 0.888(3) 0.053(7) Uiso 1 1 d
H12A H 0.3064(16) 0.6905(12) 0.800(2) 0.053(7) Uiso 1 1 d
H12B H 0.3748(15) 0.6235(10) 0.783(2) 0.035(5) Uiso 1 1 d
H13A H 0.2969(15) 0.6958(11) 0.559(2) 0.040(6) Uiso 1 1 d
H13B H 0.2986(15) 0.6113(11) 0.547(2) 0.037(6) Uiso 1 1 d
O2 O 0.33424(8) 0.34244(6) 0.43259(12) 0.0224(3) Uani 1 1 d
B2 B 0.39771(14) 0.36275(10) 0.5949(2) 0.0212(4) Uani 1 1 d
C14 C 0.33972(14) 0.42393(9) 0.66218(19) 0.0252(4) Uani 1 1 d
C15 C 0.50937(13) 0.38791(10) 0.58133(19) 0.0261(4) Uani 1 1 d
C16 C 0.40604(15) 0.29317(9) 0.69177(19) 0.0267(4) Uani 1 1 d
C17 C 0.40573(14) 0.43810(10) 0.8132(2) 0.0287(4) Uani 1 1 d
C18 C 0.51257(15) 0.46194(10) 0.8008(2) 0.0318(4) Uani 1 1 d
C19 C 0.56817(14) 0.40454(10) 0.7355(2) 0.0290(4) Uani 1 1 d
C20 C 0.57578(14) 0.33864(10) 0.8285(2) 0.0317(4) Uani 1 1 d
C21 C 0.46986(14) 0.31313(10) 0.84106(19) 0.0292(4) Uani 1 1 d
C22 C 0.41509(15) 0.37153(10) 0.9056(2) 0.0308(4) Uani 1 1 d
C23 C 0.23084(13) 0.31283(10) 0.4144(2) 0.0255(4) Uani 1 1 d
C24 C 0.16602(15) 0.35650(11) 0.2976(2) 0.0332(4) Uani 1 1 d
C25 C 0.24059(14) 0.37800(11) 0.2055(2) 0.0301(4) Uani 1 1 d
C26 C 0.33689(15) 0.39179(10) 0.31514(19) 0.0288(4) Uani 1 1 d
H14A H 0.2698(15) 0.4119(10) 0.672(2) 0.034(5) Uiso 1 1 d
H14B H 0.3323(14) 0.4677(10) 0.605(2) 0.033(5) Uiso 1 1 d
H15A H 0.5098(15) 0.4303(11) 0.519(2) 0.042(6) Uiso 1 1 d
H15B H 0.5465(14) 0.3499(10) 0.541(2) 0.033(5) Uiso 1 1 d
H16A H 0.3379(14) 0.2752(9) 0.7022(19) 0.030(5) Uiso 1 1 d
H16B H 0.4387(15) 0.2520(11) 0.653(2) 0.039(6) Uiso 1 1 d
H17 H 0.3754(14) 0.4749(10) 0.8636(19) 0.032(5) Uiso 1 1 d
H18A H 0.5057(15) 0.5056(11) 0.740(2) 0.043(6) Uiso 1 1 d
H18B H 0.5534(14) 0.4743(10) 0.896(2) 0.034(5) Uiso 1 1 d
H19 H 0.6392(15) 0.4219(10) 0.732(2) 0.033(5) Uiso 1 1 d
H20A H 0.6174(14) 0.3494(9) 0.926(2) 0.031(5) Uiso 1 1 d
H20B H 0.6125(14) 0.2999(10) 0.786(2) 0.033(5) Uiso 1 1 d
H21 H 0.4760(14) 0.2713(10) 0.906(2) 0.036(5) Uiso 1 1 d
H22A H 0.4544(14) 0.3817(10) 1.004(2) 0.033(5) Uiso 1 1 d
H22B H 0.3452(15) 0.3550(10) 0.9120(19) 0.032(5) Uiso 1 1 d
H23A H 0.2113(13) 0.3162(9) 0.509(2) 0.026(5) Uiso 1 1 d
H23B H 0.2358(13) 0.2625(10) 0.3844(19) 0.028(5) Uiso 1 1 d
H24A H 0.1426(15) 0.3985(11) 0.339(2) 0.042(6) Uiso 1 1 d
H24B H 0.1080(16) 0.3292(11) 0.244(2) 0.042(6) Uiso 1 1 d
H25A H 0.2172(15) 0.4208(11) 0.147(2) 0.041(6) Uiso 1 1 d
H25B H 0.2490(14) 0.3392(10) 0.140(2) 0.035(5) Uiso 1 1 d
H26A H 0.3383(14) 0.4388(10) 0.354(2) 0.031(5) Uiso 1 1 d
H26B H 0.4019(15) 0.3807(10) 0.284(2) 0.038(5) Uiso 1 1 d

loop_
_atom_site_aniso_label
_atom_site_aniso_U_11
_atom_site_aniso_U_22
_atom_site_aniso_U_33
_atom_site_aniso_U_23
_atom_site_aniso_U_13
_atom_site_aniso_U_12
O1 0.0210(6) 0.0244(6) 0.0234(6) 0.0001(5) 0.0047(5) -0.0030(5)
B1 0.0205(9) 0.0197(9) 0.0193(9) -0.0017(7) 0.0024(7) -0.0014(7)
C1 0.0252(9) 0.0207(9) 0.0266(9) 0.0016(7) 0.0071(7) 0.0016(7)
C2 0.0254(10) 0.0248(9) 0.0279(10) 0.0010(7) 0.0076(8) -0.0033(7)
C3 0.0219(9) 0.0205(9) 0.0259(9) 0.0012(7) 0.0036(7) 0.0018(7)
C4 0.0194(9) 0.0236(9) 0.0299(10) 0.0028(7) 0.0031(7) 0.0015(7)
C5 0.0312(10) 0.0229(9) 0.0259(10) 0.0045(7) 0.0019(8) 0.0001(7)
C6 0.0282(10) 0.0314(10) 0.0240(9) 0.0043(7) 0.0081(8) -0.0036(8)
C7 0.0318(11) 0.0378(11) 0.0235(10) -0.0046(8) 0.0070(8) 0.0060(8)
C8 0.0321(10) 0.0193(9) 0.0292(10) -0.0035(7) 0.0028(8) 0.0024(7)
C9 0.0280(10) 0.0237(9) 0.0312(10) 0.0005(8) 0.0005(8) -0.0037(7)
C10 0.0266(9) 0.0263(9) 0.0243(9) 0.0000(7) 0.0088(7) -0.0005(8)
C11 0.0286(10) 0.0433(13) 0.0317(11) 0.0092(9) 0.0035(8) 0.0009(9)
C12 0.0263(10) 0.0367(11) 0.0299(10) -0.0006(8) 0.0009(8) -0.0011(8)
C13 0.0188(9) 0.0413(11) 0.0300(10) -0.0009(9) 0.0023(8) -0.0061(8)
O2 0.0215(6) 0.0241(6) 0.0216(6) 0.0022(5) 0.0049(5) -0.0040(5)
B2 0.0198(9) 0.0230(10) 0.0211(10) -0.0006(7) 0.0046(7) -0.0019(8)
C14 0.0234(9) 0.0248(9) 0.0270(10) -0.0005(7) 0.0047(7) 0.0018(7)
C15 0.0238(9) 0.0273(10) 0.0281(10) 0.0020(8) 0.0078(7) -0.0011(7)
C16 0.0318(10) 0.0214(9) 0.0277(10) -0.0003(7) 0.0086(8) -0.0022(8)
C17 0.0286(10) 0.0262(9) 0.0311(10) -0.0065(8) 0.0058(8) 0.0031(8)
C18 0.0327(11) 0.0265(10) 0.0324(11) -0.0028(8) -0.0013(9) -0.0047(8)
C19 0.0195(9) 0.0336(10) 0.0328(10) 0.0001(8) 0.0033(8) -0.0030(8)
C20 0.0269(10) 0.0356(11) 0.0297(10) 0.0023(8) -0.0004(8) 0.0064(8)
C21 0.0350(11) 0.0271(10) 0.0252(9) 0.0062(7) 0.0060(8) 0.0017(8)
C22 0.0310(10) 0.0383(11) 0.0233(10) -0.0015(8) 0.0065(8) -0.0017(9)
C23 0.0221(9) 0.0258(9) 0.0286(10) -0.0014(7) 0.0054(7) -0.0052(7)
C24 0.0267(10) 0.0376(11) 0.0338(11) 0.0037(9) 0.0031(8) -0.0011(9)
C25 0.0300(10) 0.0349(11) 0.0244(10) 0.0012(8) 0.0036(8) 0.0007(8)
C26 0.0314(10) 0.0322(11) 0.0230(9) 0.0066(8) 0.0062(8) -0.0043(8)

loop_
_atom_type_symbol
_atom_type_description
_atom_type_scat_dispersion_real
_atom_type_scat_dispersion_imag
_atom_type_scat_source
C C 0.0033 0.0016 'International Tables Vol C Tables 4.2.6.8 and 6.1.1.4'
H H 0.0000 0.0000 'International Tables Vol C Tables 4.2.6.8 and 6.1.1.4'
B B 0.0013 0.0007 'International Tables Vol C Tables 4.2.6.8 and 6.1.1.4'
O O 0.0106 0.0060 'International Tables Vol C Tables 4.2.6.8 and 6.1.1.4'

loop_
_geom_angle_atom_site_label_1
_geom_angle_atom_site_label_2
_geom_angle_atom_site_label_3
_geom_angle
C13 O1 C10 109.24(13)
C13 O1 B1 117.91(12)
C10 O1 B1 118.81(12)
C1 B1 C2 109.94(14)
C1 B1 C3 110.64(14)
C2 B1 C3 110.31(14)
C1 B1 O1 107.77(13)
C2 B1 O1 107.03(13)
C3 B1 O1 111.06(13)
C4 C1 B1 106.70(14)
C6 C2 B1 106.40(14)
C8 C3 B1 105.71(14)
C5 C4 C9 109.18(15)
C5 C4 C1 110.35(14)
C9 C4 C1 109.05(14)
C4 C5 C6 111.20(14)
C5 C6 C7 108.94(15)
C5 C6 C2 110.18(15)
C7 C6 C2 109.65(15)
C8 C7 C6 111.35(15)
C7 C8 C9 109.19(15)
C7 C8 C3 109.91(15)
C9 C8 C3 110.25(15)
C8 C9 C4 111.47(15)
O1 C10 C11 104.86(14)
C10 C11 C12 103.86(16)
C13 C12 C11 102.44(16)
O1 C13 C12 104.26(14)
C26 O2 C23 109.49(13)
C26 O2 B2 118.24(12)
C23 O2 B2 118.98(12)
C15 B2 C16 110.10(15)
C15 B2 C14 110.72(15)
C16 B2 C14 110.48(14)
C15 B2 O2 107.29(13)
C16 B2 O2 107.66(13)
C14 B2 O2 110.49(13)
C17 C14 B2 105.68(14)
C19 C15 B2 106.16(14)
C21 C16 B2 106.37(14)
C18 C17 C22 109.18(16)
C18 C17 C14 109.69(16)
C22 C17 C14 110.44(15)
C19 C18 C17 111.34(15)
C20 C19 C18 109.31(16)
C20 C19 C15 109.83(16)
C18 C19 C15 109.94(15)
C21 C20 C19 111.12(15)
C20 C21 C22 109.40(16)
C20 C21 C16 110.23(15)
C22 C21 C16 109.37(15)
C21 C22 C17 111.02(15)
O2 C23 C24 104.62(14)
C23 C24 C25 103.28(15)
C26 C25 C24 102.63(15)
O2 C26 C25 105.07(14)

loop_
_geom_bond_atom_site_label_1
_geom_bond_atom_site_label_2
_geom_bond_distance
O1 C13 1.472(2)
O1 C10 1.476(2)
O1 B1 1.637(2)
B1 C1 1.608(2)
B1 C2 1.612(2)
B1 C3 1.614(2)
C1 C4 1.544(2)
C2 C6 1.546(2)
C3 C8 1.544(2)
C4 C5 1.533(2)
C4 C9 1.535(2)
C5 C6 1.535(3)
C6 C7 1.538(3)
C7 C8 1.533(3)
C8 C9 1.534(3)
C10 C11 1.509(3)
C11 C12 1.515(3)
C12 C13 1.501(3)
O2 C26 1.472(2)
O2 C23 1.474(2)
O2 B2 1.645(2)
B2 C15 1.606(2)
B2 C16 1.611(3)
B2 C14 1.614(3)
C14 C17 1.545(3)
C15 C19 1.546(3)
C16 C21 1.544(3)
C17 C18 1.534(3)
C17 C22 1.538(3)
C18 C19 1.534(3)
C19 C20 1.533(3)
C20 C21 1.532(3)
C21 C22 1.537(3)
C23 C24 1.510(3)
C24 C25 1.525(3)
C25 C26 1.501(3)

loop_
_geom_torsion_atom_site_label_1
_geom_torsion_atom_site_label_2
_geom_torsion_atom_site_label_3
_geom_torsion_atom_site_label_4
_geom_torsion
C13 O1 B1 C1 -165.92(14)
C10 O1 B1 C1 58.27(17)
C13 O1 B1 C2 -47.72(18)
C10 O1 B1 C2 176.48(13)
C13 O1 B1 C3 72.75(18)
C10 O1 B1 C3 -63.06(18)
C2 B1 C1 C4 60.82(18)
C3 B1 C1 C4 -61.27(18)
O1 B1 C1 C4 177.13(12)
C1 B1 C2 C6 -61.02(18)
C3 B1 C2 C6 61.26(18)
O1 B1 C2 C6 -177.80(13)
C1 B1 C3 C8 60.41(18)
C2 B1 C3 C8 -61.46(18)
O1 B1 C3 C8 -179.96(13)
B1 C1 C4 C5 -59.75(18)
B1 C1 C4 C9 60.18(18)
C9 C4 C5 C6 -58.34(19)
C1 C4 C5 C6 61.50(19)
C4 C5 C6 C7 58.51(19)
C4 C5 C6 C2 -61.81(19)
B1 C2 C6 C5 60.19(18)
B1 C2 C6 C7 -59.71(18)
C5 C6 C7 C8 -58.4(2)
C2 C6 C7 C8 62.3(2)
C6 C7 C8 C9 57.9(2)
C6 C7 C8 C3 -63.12(19)
B1 C3 C8 C7 60.72(18)
B1 C3 C8 C9 -59.70(18)
C7 C8 C9 C4 -57.7(2)
C3 C8 C9 C4 63.2(2)
C5 C4 C9 C8 57.9(2)
C1 C4 C9 C8 -62.72(19)
C13 O1 C10 C11 -4.25(19)
B1 O1 C10 C11 135.02(15)
O1 C10 C11 C12 26.6(2)
C10 C11 C12 C13 -38.6(2)
C10 O1 C13 C12 -19.97(19)
B1 O1 C13 C12 -159.65(14)
C11 C12 C13 O1 35.8(2)
C26 O2 B2 C15 -47.26(19)
C23 O2 B2 C15 175.81(14)
C26 O2 B2 C16 -165.74(14)
C23 O2 B2 C16 57.34(18)
C26 O2 B2 C14 73.53(17)
C23 O2 B2 C14 -63.40(18)
C15 B2 C14 C17 -61.48(18)
C16 B2 C14 C17 60.77(18)
O2 B2 C14 C17 179.80(13)
C16 B2 C15 C19 -61.49(18)
C14 B2 C15 C19 60.97(18)
O2 B2 C15 C19 -178.38(13)
C15 B2 C16 C21 60.93(18)
C14 B2 C16 C21 -61.68(19)
O2 B2 C16 C21 177.59(13)
B2 C14 C17 C18 60.53(18)
B2 C14 C17 C22 -59.86(19)
C22 C17 C18 C19 58.0(2)
C14 C17 C18 C19 -63.1(2)
C17 C18 C19 C20 -58.2(2)
C17 C18 C19 C15 62.4(2)
B2 C15 C19 C20 60.78(19)
B2 C15 C19 C18 -59.53(19)
C18 C19 C20 C21 58.2(2)
C15 C19 C20 C21 -62.5(2)
C19 C20 C21 C22 -58.3(2)
C19 C20 C21 C16 62.0(2)
B2 C16 C21 C20 -59.65(19)
B2 C16 C21 C22 60.66(19)
C20 C21 C22 C17 58.1(2)
C16 C21 C22 C17 -62.7(2)
C18 C17 C22 C21 -57.9(2)
C14 C17 C22 C21 62.8(2)
C26 O2 C23 C24 -10.59(18)
B2 O2 C23 C24 129.75(15)
O2 C23 C24 C25 30.41(19)
C23 C24 C25 C26 -38.8(2)
C23 O2 C26 C25 -13.90(19)
B2 O2 C26 C25 -154.57(14)
C24 C25 C26 O2 32.33(19)
